data_2208704
loop_
_publ_author_name
'Wagner, Pawe\/l'
'Kubicki, Maciej'

_publ_section_title
;
 3-Methyl-5-nitrouracil
;
_journal_coeditor_code SG2009
_journal_issue 4
_journal_name_full 'Acta Crystallographica Section E'
_journal_page_first o1257
_journal_page_last o1259
_journal_paper_doi 10.1107/S1600536806007033
_journal_volume 62
_journal_year 2006
_chemical_formula_iupac 'C5 H5 N3 O4'
_chemical_formula_moiety 'C5 H5 N3 O4'
_chemical_formula_sum 'C5 H5 N3 O4'
_chemical_formula_weight 171.12
_chemical_name_systematic
;
3-Methyl-5-nitrouracil
;
_space_group_IT_number 14
_symmetry_cell_setting monoclinic
_symmetry_space_group_name_Hall '-P 2ybc'
_symmetry_space_group_name_H-M 'P 1 21/c 1'
_atom_sites_solution_hydrogens geom
_atom_sites_solution_primary direct
_atom_sites_solution_secondary difmap
_audit_creation_method SHELXL-97
_cell_angle_alpha 90.00
_cell_angle_beta 100.69(3)
_cell_angle_gamma 90.00
_cell_formula_units_Z 4
_cell_length_a 5.7510(12)
_cell_length_b 10.176(2)
_cell_length_c 11.775(2)
_cell_measurement_reflns_used 50
_cell_measurement_temperature 295.0(10)
_cell_measurement_theta_max 32
_cell_measurement_theta_min 4
_cell_volume 677.1(2)
_computing_cell_refinement 'KM-4 Software'
_computing_data_collection 'KM-4 Software (Kuma Diffraction, 1991)'
_computing_data_reduction 'KM-4 Software'
_computing_molecular_graphics 'Stereochemical Workstation Operation Manual (Siemens, 1989)'
_computing_publication_material SHELXL97
_computing_structure_refinement 'SHELXL97 (Sheldrick, 1997)'
_computing_structure_solution 'SHELXS97 (Sheldrick, 1990)'
_diffrn_ambient_temperature 295.0(10)
_diffrn_measured_fraction_theta_full 0.998
_diffrn_measured_fraction_theta_max 0.998
_diffrn_measurement_device_type 'Kuma KM-4'
_diffrn_measurement_method \w--2\q
_diffrn_radiation_monochromator graphite
_diffrn_radiation_source 'fine-focus sealed tube'
_diffrn_radiation_type MoK\a
_diffrn_radiation_wavelength 0.71073
_diffrn_reflns_av_R_equivalents 0.0656
_diffrn_reflns_av_sigmaI/netI 0.0265
_diffrn_reflns_limit_h_max 6
_diffrn_reflns_limit_h_min -6
_diffrn_reflns_limit_k_max 12
_diffrn_reflns_limit_k_min 0
_diffrn_reflns_limit_l_max 14
_diffrn_reflns_limit_l_min 0
_diffrn_reflns_number 1256
_diffrn_reflns_theta_full 25.06
_diffrn_reflns_theta_max 25.06
_diffrn_reflns_theta_min 2.67
_diffrn_standards_decay_% 0.3
_diffrn_standards_interval_count 100
_diffrn_standards_number 2
_exptl_absorpt_coefficient_mu 0.147
_exptl_absorpt_correction_type none
_exptl_crystal_colour colourless
_exptl_crystal_density_diffrn 1.679
_exptl_crystal_density_method 'not measured'
_exptl_crystal_description block
_exptl_crystal_F_000 352
_exptl_crystal_size_max 0.4
_exptl_crystal_size_mid 0.2
_exptl_crystal_size_min 0.1
_refine_diff_density_max 0.217
_refine_diff_density_min -0.266
_refine_ls_extinction_coef 0.067(11)
_refine_ls_extinction_expression Fc^*^=kFc[1+0.001xFc^2^\l^3^/sin(2\q)]^-1/4^
_refine_ls_extinction_method SHELXL97
_refine_ls_goodness_of_fit_ref 1.041
_refine_ls_hydrogen_treatment mixed
_refine_ls_matrix_type full
_refine_ls_number_parameters 119
_refine_ls_number_reflns 1196
_refine_ls_number_restraints 0
_refine_ls_restrained_S_all 1.041
_refine_ls_R_factor_all 0.0657
_refine_ls_R_factor_gt 0.0450
_refine_ls_shift/su_max 0.000
_refine_ls_shift/su_mean 0.000
_refine_ls_structure_factor_coef Fsqd
_refine_ls_weighting_details 'calc w=1/[\s^2^(Fo^2^)+(0.0911P)^2^+0.05P] where P=(Fo^2^+2Fc^2^)/3'
_refine_ls_weighting_scheme calc
_refine_ls_wR_factor_gt 0.1172
_refine_ls_wR_factor_ref 0.1277
_reflns_number_gt 926
_reflns_number_total 1196
_reflns_threshold_expression I>2\s(I)
_cod_data_source_file sg2009.cif
_cod_data_source_block I
_cod_original_sg_symbol_H-M 'P 21/c'
_cod_database_code 2208704
_cod_database_fobs_code 2208704

loop_
_symmetry_equiv_pos_as_xyz
'x, y, z'
'-x, y+1/2, -z+1/2'
'-x, -y, -z'
'x, -y-1/2, z-1/2'

loop_
_atom_site_type_symbol
_atom_site_label
_atom_site_fract_x
_atom_site_fract_y
_atom_site_fract_z
_atom_site_U_iso_or_equiv
_atom_site_adp_type
_atom_site_calc_flag
_atom_site_refinement_flags
_atom_site_occupancy
N N1 0.3041(3) 0.10318(16) 0.58178(12) 0.0400(5) Uani d . 1
H H1 0.305(4) 0.085(2) 0.514(2) 0.052(6) Uiso d . 1
C C2 0.4814(3) 0.05458(18) 0.66604(14) 0.0374(5) Uani d . 1
O O2 0.6399(3) -0.01339(15) 0.64165(11) 0.0545(5) Uani d . 1
N N3 0.4690(3) 0.08839(14) 0.77744(11) 0.0339(4) Uani d . 1
C C31 0.6539(3) 0.0368(2) 0.86989(15) 0.0439(5) Uani d . 1
H H31A 0.6011 -0.0405 0.9018 0.082(5) Uiso d R 1
H H31B 0.6728 0.0990 0.9328 0.082(5) Uiso d R 1
H H31C 0.8032 0.0313 0.8459 0.082(5) Uiso d R 1
C C4 0.2863(3) 0.16141(16) 0.81129(14) 0.0347(5) Uani d . 1
O O4 0.2850(3) 0.17753(14) 0.91292(10) 0.0532(5) Uani d . 1
C C5 0.1152(3) 0.21061(17) 0.71467(14) 0.0357(5) Uani d . 1
N N5 -0.0782(3) 0.29368(16) 0.73154(13) 0.0436(5) Uani d . 1
O O51 -0.2155(3) 0.3304(2) 0.64614(14) 0.0964(8) Uani d . 1
O O52 -0.1018(3) 0.32526(15) 0.82795(12) 0.0563(5) Uani d . 1
C C6 0.1302(3) 0.17918(18) 0.60439(15) 0.0380(5) Uani d . 1
H H6 0.019(4) 0.210(2) 0.5393(16) 0.044(5) Uiso d . 1

loop_
_atom_site_aniso_label
_atom_site_aniso_U_11
_atom_site_aniso_U_22
_atom_site_aniso_U_33
_atom_site_aniso_U_12
_atom_site_aniso_U_13
_atom_site_aniso_U_23
N1 0.0510(10) 0.0492(9) 0.0215(8) 0.0049(7) 0.0114(6) -0.0016(7)
C2 0.0449(10) 0.0405(10) 0.0293(9) 0.0000(8) 0.0130(8) -0.0020(7)
O2 0.0567(9) 0.0723(10) 0.0374(8) 0.0197(8) 0.0159(6) -0.0053(7)
N3 0.0405(8) 0.0359(8) 0.0261(7) 0.0006(6) 0.0083(6) 0.0004(6)
C31 0.0449(11) 0.0531(11) 0.0327(9) 0.0047(9) 0.0050(8) 0.0026(8)
C4 0.0465(10) 0.0327(9) 0.0270(8) -0.0012(8) 0.0120(7) -0.0009(7)
O4 0.0727(10) 0.0637(10) 0.0241(7) 0.0213(8) 0.0115(6) -0.0018(6)
C5 0.0421(10) 0.0359(9) 0.0311(9) 0.0019(8) 0.0119(7) 0.0017(7)
N5 0.0510(10) 0.0450(9) 0.0368(9) 0.0063(7) 0.0131(7) 0.0035(7)
O51 0.1026(15) 0.139(2) 0.0447(9) 0.0795(14) 0.0072(9) 0.0111(10)
O52 0.0586(9) 0.0696(10) 0.0445(8) 0.0154(8) 0.0196(7) -0.0067(7)
C6 0.0455(10) 0.0421(10) 0.0275(9) -0.0002(9) 0.0092(8) 0.0047(8)

loop_
_atom_type_symbol
_atom_type_description
_atom_type_scat_dispersion_real
_atom_type_scat_dispersion_imag
_atom_type_scat_source
C C 0.0033 0.0016 'International Tables Vol C Tables 4.2.6.8 and 6.1.1.4'
H H 0.0000 0.0000 'International Tables Vol C Tables 4.2.6.8 and 6.1.1.4'
N N 0.0061 0.0033 'International Tables Vol C Tables 4.2.6.8 and 6.1.1.4'
O O 0.0106 0.0060 'International Tables Vol C Tables 4.2.6.8 and 6.1.1.4'

loop_
_geom_angle_atom_site_label_1
_geom_angle_atom_site_label_2
_geom_angle_atom_site_label_3
_geom_angle
_geom_angle_publ_flag
C6 N1 C2 123.3(2) y
C6 N1 H1 118(2) ?
C2 N1 H1 118.7(2) ?
O2 C2 N3 122.8(2) ?
O2 C2 N1 121.3(2) ?
N3 C2 N1 115.9(2) y
C2 N3 C4 125.4(2) y
C2 N3 C31 117.4(2) ?
C4 N3 C31 117.10(10) ?
N3 C31 H31A 111 ?
N3 C31 H31B 107 ?
H31A C31 H31B 104 ?
N3 C31 H31C 112 ?
H31A C31 H31C 116 ?
H31B C31 H31C 107 ?
O4 C4 N3 119.7(2) ?
O4 C4 C5 127.0(2) ?
N3 C4 C5 113.30(10) y
C6 C5 N5 117.3(2) y
C6 C5 C4 121.1(2) y
N5 C5 C4 121.6(2) y
O52 N5 O51 121.7(2) y
O52 N5 C5 120.6(2) y
O51 N5 C5 117.8(2) y
N1 C6 C5 120.9(2) y
N1 C6 H6 117.0(10) ?
C5 C6 H6 123.0(10) ?

loop_
_geom_bond_atom_site_label_1
_geom_bond_atom_site_label_2
_geom_bond_distance
_geom_bond_publ_flag
N1 C6 1.329(2) y
N1 C2 1.376(2) y
N1 H1 0.82(2) ?
C2 O2 1.220(2) y
C2 N3 1.371(2) y
N3 C4 1.404(2) y
N3 C31 1.470(2) y
C31 H31A 0.94 ?
C31 H31B 0.96 ?
C31 H31C 0.95 ?
C4 O4 1.209(2) y
C4 C5 1.449(3) y
C5 C6 1.356(2) y
C5 N5 1.440(2) y
N5 O52 1.212(2) y
N5 O51 1.216(2) y
C6 H6 0.96(2) ?

loop_
_geom_hbond_atom_site_label_D
_geom_hbond_atom_site_label_H
_geom_hbond_atom_site_label_A
_geom_hbond_site_symmetry_A
_geom_hbond_distance_DH
_geom_hbond_distance_HA
_geom_hbond_distance_DA
_geom_hbond_angle_DHA
N1 H1 O2 3_656 0.82(2) 2.05(2) 2.859(2) 169(2)
C31 H31A O51 2_546 0.95 2.55 3.260(3) 132
C31 H31A O4 3_657 0.95 2.57 3.330(2) 138
C31 H31B O51 4_666 0.97 2.58 3.474(3) 155
C6 H6 O52 4_565 0.96(2) 2.48(2) 3.281(3) 141(2)
C6 H6 O4 4_565 0.96(2) 2.59(2) 2.958(2) 103.0(10)

loop_
_geom_torsion_atom_site_label_1
_geom_torsion_atom_site_label_2
_geom_torsion_atom_site_label_3
_geom_torsion_atom_site_label_4
_geom_torsion
C6 N1 C2 O2 -178.9(2)
C6 N1 C2 N3 0.5(3)
O2 C2 N3 C4 -177.1(2)
N1 C2 N3 C4 3.5(3)
O2 C2 N3 C31 -1.4(3)
N1 C2 N3 C31 179.2(2)
C2 N3 C4 O4 174.7(2)
C31 N3 C4 O4 -1.0(3)
C2 N3 C4 C5 -5.5(3)
C31 N3 C4 C5 178.8(2)
O4 C4 C5 C6 -176.3(2)
N3 C4 C5 C6 3.9(3)
O4 C4 C5 N5 3.2(3)
N3 C4 C5 N5 -176.6(2)
C6 C5 N5 O52 179.9(2)
C4 C5 N5 O52 0.4(3)
C6 C5 N5 O51 0.0(3)
C4 C5 N5 O51 -179.5(2)
C2 N1 C6 C5 -1.8(3)
N5 C5 C6 N1 179.8(2)
C4 C5 C6 N1 -0.6(3)

loop_
_cod_related_entry_id
_cod_related_entry_database
_cod_related_entry_code
1 ChemSpider 283284
